data_7126987
loop_
_publ_author_name
'Zhang, Jiayong'
'Hao, Jiahang'
'Huang, Zhiqiang'
'Han, Jie'
'He, Zhengjie'

_publ_section_title
;
 P<sup>III</sup>-Mediated intramolecular cyclopropanation and metal-free
 synthesis of cyclopropane-fused heterocycles.
;
_journal_issue 70
_journal_name_full 'Chemical communications (Cambridge, England)'
_journal_page_first 10251
_journal_page_last 10254
_journal_paper_doi 10.1039/d0cc04086j
_journal_volume 56
_journal_year 2020
_chemical_formula_moiety 'C23 H25 N O6 S'
_chemical_formula_sum 'C23 H25 N O6 S'
_chemical_formula_weight 443.50
_space_group_crystal_system triclinic
_space_group_IT_number 2
_space_group_name_Hall '-P 1'
_space_group_name_H-M_alt 'P -1'
_atom_sites_solution_hydrogens geom
_atom_sites_solution_primary dual
_audit_creation_date 2018-11-14
_audit_creation_method
;
Olex2 1.2
(compiled 2018.05.29 svn.r3508 for OlexSys, GUI svn.r5506)
;
_audit_update_record
;
2019-08-16 deposited with the CCDC.	2020-07-22 downloaded from the CCDC.
;
_cell_angle_alpha 80.848(2)
_cell_angle_beta 87.645(2)
_cell_angle_gamma 69.047(2)
_cell_formula_units_Z 4
_cell_length_a 8.7393(2)
_cell_length_b 9.8405(3)
_cell_length_c 28.4880(6)
_cell_measurement_reflns_used 15318
_cell_measurement_temperature 294(2)
_cell_measurement_theta_max 73.8670
_cell_measurement_theta_min 4.8750
_cell_volume 2258.48(10)
_computing_cell_refinement 'CrysAlisPro 1.171.39.46 (Rigaku OD, 2018)'
_computing_data_collection 'CrysAlisPro 1.171.39.46 (Rigaku OD, 2018)'
_computing_data_reduction 'CrysAlisPro 1.171.39.46 (Rigaku OD, 2018)'
_computing_molecular_graphics 'Olex2 (Dolomanov et al., 2009)'
_computing_publication_material 'Olex2 (Dolomanov et al., 2009)'
_computing_structure_refinement 'ShelXL (Sheldrick, 2015)'
_computing_structure_solution 'ShelXT (Sheldrick, 2015)'
_diffrn_ambient_temperature 294.15
_diffrn_detector PILT
_diffrn_measured_fraction_theta_full 0.945
_diffrn_measured_fraction_theta_max 0.933
_diffrn_measurement_details
;
List of Runs (angles in degrees, time in seconds):

  # Type    Start    End  Width  t~exp~   \w     \q     \k     \f   Frames
#--------------------------------------------------------------------------
  1  \w    -62.00 -14.00   0.50    1.00    --  -39.10  68.00-167.32   96
  2  \w    -42.00  24.00   0.50    1.00    --  -39.10  56.00  12.56  132
  3  \w    -40.00  37.00   0.50    1.00    --  -39.10  72.00  30.00  154
  4  \w    -51.00 -10.00   0.50    1.00    --  -39.10  72.00 -90.00   82
  5  \w      0.00  30.00   0.50    1.00    --  -39.10  72.00 -90.00   60
  6  \w    -56.00  43.00   0.50    1.00    --  -39.10  38.00-180.00  198
  7  \w    -62.00  46.00   0.50    1.00    --  -39.10  22.00 -53.57  216
  8  \w   -126.00 -85.00   0.50    4.00    -- -110.00  37.00  72.64   82
  9  \w   -132.00 -88.00   0.50    4.00    -- -110.00  66.00-123.27   88
 10  \w    -56.00 -22.00   0.50    4.00    -- -110.00  64.00  21.51   68
 11  \w   -135.00-109.00   0.50    4.00    -- -110.00 -30.00 122.22   52
 12  \w   -118.00 -82.00   0.50    4.00    -- -110.00  42.00 -84.06   72
 13  \w    -56.00 -30.00   0.50    4.00    -- -110.00  42.00 -84.06   52
 14  \w   -194.00-167.00   0.50    4.00    -- -110.00 -29.00 -45.56   54
 15  \w   -179.00-153.00   0.50    4.00    -- -110.00 -30.00 122.22   52
 16  \w   -127.00 -89.00   0.50    4.00    -- -110.00 -31.00 -62.62   76
 17  \w   -112.00 -86.00   0.50    4.00    -- -110.00  63.00   7.43   52
 18  \w   -188.00-151.00   0.50    4.00    -- -110.00 -19.00  30.00   74
 19  \w   -133.00-107.00   0.50    4.00    -- -110.00 -19.00  30.00   52
 20  \w    -56.00 -22.00   0.50    4.00    -- -110.00  19.00-150.00   68
 21  \w   -133.00 -24.00   0.50    4.00    -- -110.00  72.00  90.00  218
 22  \w   -132.00 -24.00   0.50    4.00    -- -110.00  57.00 -90.00  216
 23  \w   -127.00 -22.00   0.50    4.00    -- -110.00  72.00   0.00  210
 24  \w   -118.00 -92.00   0.50    4.00    -- -110.00  57.00 150.00   52
 25  \w    -57.00 -31.00   0.50    4.00    -- -110.00  38.00 -30.00   52
 26  \w   -127.00 -43.00   0.50    4.00    -- -110.00  72.00-150.00  168
 27  \w   -124.00 -28.00   0.50    4.00    -- -110.00  72.00  60.00  192
 28  \w   -160.00-124.00   0.50    4.00    -- -110.00 -22.00 163.72   72
 29  \w   -132.00 -72.00   0.50    4.00    -- -110.00  72.00-120.00  120
 30  \w    -85.00 -33.00   0.50    4.00    -- -110.00  72.00 -60.00  104
 31  \w   -133.00-106.00   0.50    4.00    -- -110.00  38.00-180.00   54
 32  \w   -199.00-172.00   0.50    4.00    -- -110.00 -31.00 -62.62   54
 33  \w    -49.00 -22.00   0.50    4.00    -- -110.00  72.00  30.00   54
 34  \w   -106.00 -62.00   0.50    4.00    -- -110.00  72.00  30.00   88
 35  \w   -115.00 -90.00   0.50    4.00    -- -110.00  72.00 150.00   50
 36  \w    -96.00 -71.00   0.50    4.00    -- -110.00  38.00-180.00   50
 37  \w    -97.00 -46.00   0.50    4.00    -- -110.00  72.00 120.00  102
 38  \w   -123.00 -97.00   0.50    4.00    -- -110.00  38.00  30.00   52
 39  \w    -82.00 -57.00   0.50    4.00    -- -110.00  38.00  30.00   50
 40  \w   -130.00-105.00   0.50    4.00    -- -110.00  19.00-150.00   50
 41  \w   -118.00 -93.00   0.50    4.00    -- -110.00 -29.00 -45.56   50
 42  \w   -167.00-142.00   0.50    4.00    -- -110.00 -19.00-180.00   50
 43  \w   -132.00 -96.00   0.50    4.00    -- -110.00 -19.00-180.00   72
 44  \w    -48.00 -23.00   0.50    4.00    -- -110.00  72.00-180.00   50
 45  \w   -185.00-156.00   0.50    4.00    -- -110.00 -19.00 120.00   58
 46  \w    -94.00 -55.00   0.50    4.00    -- -110.00  27.00 -84.85   78
 47  \w   -109.00 -83.00   0.50    4.00    -- -110.00  57.00  30.00   52
 48  \w   -116.00 -91.00   0.50    4.00    -- -110.00  57.00 120.00   50
 49  \w    -64.00 -27.00   0.50    4.00    -- -110.00  57.00 120.00   74
 50  \w   -119.00 -82.00   0.50    4.00    -- -110.00  38.00 -30.00   74
 51  \w   -108.00 -66.00   0.50    4.00    -- -110.00  72.00-180.00   84
 52  \w   -174.00-148.00   0.50    4.00    -- -110.00 -72.00  60.00   52
 53  \w   -126.00-100.00   0.50    4.00    -- -110.00 -72.00  60.00   52
 54  \w   -128.00-103.00   0.50    4.00    -- -110.00  13.00  14.28   50
 55  \w    -96.00 -23.00   0.50    4.00    -- -110.00  13.00  14.28  146
 56  \w   -100.00 -21.00   0.50    4.00    -- -110.00  72.00 -90.00  158
 57  \w   -109.00 -71.00   0.50    4.00    -- -110.00  72.00 -30.00   76
 58  \w   -133.00 -85.00   0.50    4.00    -- -110.00  38.00-120.00   96
 59  \w    -47.00 -22.00   0.50    4.00    -- -110.00  38.00-120.00   50
 60  \w    -86.00 -56.00   0.50    4.00    -- -110.00  38.00  90.00   60
 61  \w   -195.00-122.00   0.50    4.00    -- -110.00 -19.00-150.00  146
 62  \w   -188.00-140.00   0.50    4.00    -- -110.00 -19.00  60.00   96
 63  \w   -147.00-121.00   0.50    4.00    -- -110.00 -29.00 -45.56   52
 64  \w    -78.00 -37.00   0.50    4.00    -- -110.00  37.00  72.64   82
 65  \w   -134.00-109.00   0.50    4.00    -- -110.00 -19.00 120.00   50
 66  \w   -186.00-155.00   0.50    4.00    -- -110.00 -72.00-120.00   62
 67  \w   -133.00 -48.00   0.50    4.00    -- -110.00   8.00-145.29  170
 68  \w   -125.00-100.00   0.50    4.00    -- -110.00  23.00-138.89   50
 69  \w    -79.00 -54.00   0.50    4.00    -- -110.00  23.00-138.89   50
 70  \w    -91.00 -65.00   0.50    4.00    -- -110.00  71.00 -75.70   52
 71  \w   -113.00 -88.00   0.50    4.00    -- -110.00  64.00  21.51   50
 72  \w    -93.00 -67.00   0.50    4.00    -- -110.00  57.00  90.00   52
 73  \w   -104.00 -79.00   0.50    4.00    -- -110.00  19.00  30.00   50
 74  \w   -117.00 -90.00   0.50    4.00    -- -110.00 -19.00  90.00   54
 75  \w   -173.00-147.00   0.50    4.00    -- -110.00 -38.00-120.00   52
 76  \w   -197.00-113.00   0.50    4.00    -- -110.00 -72.00-180.00  168
 77  \w    -79.00 -53.00   0.50    4.00    -- -110.00  46.00-133.76   52
 78  \w    -93.00 -40.00   0.50    4.00    -- -110.00  72.00 152.47  106
;
_diffrn_measurement_device 'four-circle diffractometer'
_diffrn_measurement_device_type 'XtaLAB AFC12 (RCD3): Kappa single'
_diffrn_measurement_method '\w scans'
_diffrn_radiation_monochromator mirror
_diffrn_radiation_probe x-ray
_diffrn_radiation_type CuK\a
_diffrn_radiation_wavelength 1.54184
_diffrn_reflns_av_R_equivalents 0
_diffrn_reflns_av_unetI/netI 0.0276
_diffrn_reflns_Laue_measured_fraction_full 0.945
_diffrn_reflns_Laue_measured_fraction_max 0.933
_diffrn_reflns_limit_h_max 10
_diffrn_reflns_limit_h_min -10
_diffrn_reflns_limit_k_max 11
_diffrn_reflns_limit_k_min -11
_diffrn_reflns_limit_l_max 35
_diffrn_reflns_limit_l_min -9
_diffrn_reflns_number 8595
_diffrn_reflns_point_group_measured_fraction_full 0.945
_diffrn_reflns_point_group_measured_fraction_max 0.933
_diffrn_reflns_theta_full 67.684
_diffrn_reflns_theta_max 74.331
_diffrn_reflns_theta_min 3.143
_diffrn_source 'Rotating-anode X-ray tube'
_diffrn_source_type 'Rigaku (Cu) X-ray Source'
_diffrn_standards_decay_% 0
_diffrn_standards_interval_count 0
_diffrn_standards_interval_time 0
_diffrn_standards_number 0
_exptl_absorpt_coefficient_mu 1.603
_exptl_absorpt_correction_T_max 1.00000
_exptl_absorpt_correction_T_min 0.61680
_exptl_absorpt_correction_type multi-scan
_exptl_absorpt_process_details
;
CrysAlisPro 1.171.39.46 (Rigaku Oxford Diffraction, 2018)
Empirical absorption correction using spherical harmonics,
 implemented in SCALE3 ABSPACK scaling algorithm.
;
_exptl_crystal_colour colourless
_exptl_crystal_colour_primary colourless
_exptl_crystal_density_diffrn 1.304
_exptl_crystal_description prism
_exptl_crystal_F_000 936
_exptl_crystal_size_max 0.36
_exptl_crystal_size_mid 0.26
_exptl_crystal_size_min 0.22
_refine_diff_density_max 0.322
_refine_diff_density_min -0.327
_refine_diff_density_rms 0.061
_refine_ls_extinction_method none
_refine_ls_goodness_of_fit_ref 1.075
_refine_ls_hydrogen_treatment constr
_refine_ls_matrix_type full
_refine_ls_number_parameters 606
_refine_ls_number_reflns 8595
_refine_ls_number_restraints 64
_refine_ls_restrained_S_all 1.082
_refine_ls_R_factor_all 0.0803
_refine_ls_R_factor_gt 0.0766
_refine_ls_shift/su_max 0.000
_refine_ls_shift/su_mean 0.000
_refine_ls_structure_factor_coef Fsqd
_refine_ls_weighting_details 'w=1/[\s^2^(Fo^2^)+(0.0984P)^2^+2.1291P] where P=(Fo^2^+2Fc^2^)/3'
_refine_ls_weighting_scheme calc
_refine_ls_wR_factor_gt 0.2291
_refine_ls_wR_factor_ref 0.2315
_reflns_Friedel_coverage 0.000
_reflns_number_gt 7774
_reflns_number_total 8595
_reflns_threshold_expression 'I > 2\s(I)'
_cod_data_source_file d0cc04086j2.cif
_cod_data_source_block p20181113b2_tw
_cod_depositor_comments 'Adding full bibliography for 7126985--7126988.cif.'
_cod_database_code 7126987
_shelx_shelxl_version_number 2018/3
_shelx_space_group_comment
;
The symmetry employed for this shelxl refinement is uniquely defined
by the following loop, which should always be used as a source of
symmetry information in preference to the above space-group names.
They are only intended as comments.
;
_olex2_refinement_description
;
1. Twinned data refinement
 Scales: 0.894(3)
 0.106(3)
2. Fixed Uiso
 At 1.2 times of:
  All C(H) groups, All C(H,H) groups
 At 1.5 times of:
  All C(H,H,H) groups
3. Restrained distances
 C12-C13 = C12A-C13A = C35-C36 = C35A-C36A
 1.54 with sigma of 0.01
 O2-C12 \\sim O2-C12A \\sim O8-C35 \\sim O8-C35A
 with sigma of 0.01
 O2-C13 \\sim O2-C13A \\sim O8-C36 \\sim O8-C36A
 with sigma of 0.01
4. Uiso/Uaniso restraints and constraints
Uanis(C12) \\sim Ueq, Uanis(C13) \\sim Ueq, Uanis(C12A) \\sim Ueq, Uanis(C13A)
\\sim Ueq, Uanis(C35) \\sim Ueq, Uanis(C36) \\sim Ueq, Uanis(C35A) \\sim Ueq,
Uanis(C36A) \\sim Ueq: with sigma of 0.01 and sigma for terminal atoms of 0.02
5. Others
 Sof(C12A)=Sof(H12C)=Sof(H12D)=Sof(C13A)=Sof(H13D)=Sof(H13E)=Sof(H13F)=1-FVAR(1)
 Sof(C12)=Sof(H12A)=Sof(H12B)=Sof(C13)=Sof(H13A)=Sof(H13B)=Sof(H13C)=FVAR(1)
 Sof(C35A)=Sof(H35C)=Sof(H35D)=Sof(C36A)=Sof(H36D)=Sof(H36E)=Sof(H36F)=1-FVAR(2)
 Sof(C35)=Sof(H35A)=Sof(H35B)=Sof(C36)=Sof(H36A)=Sof(H36B)=Sof(H36C)=FVAR(2)
6.a Ternary CH refined with riding coordinates:
 C2(H2), C3(H3), C25(H25), C26(H26)
6.b Secondary CH2 refined with riding coordinates:
 C1(H1A,H1B), C12(H12A,H12B), C15(H15A,H15B), C24(H24A,H24B), C35(H35A,H35B),
 C38(H38A,H38B), C12A(H12C,H12D), C35A(H35C,H35D)
6.c Aromatic/amide H refined with riding coordinates:
 C7(H7), C8(H8), C9(H9), C10(H10), C18(H18), C19(H19), C21(H21), C22(H22),
 C30(H30), C31(H31), C32(H32), C33(H33), C41(H41), C42(H42), C44(H44), C45(H45)
6.d Idealised Me refined as rotating group:
 C13(H13A,H13B,H13C), C16(H16A,H16B,H16C), C23(H23A,H23B,H23C), C36(H36A,H36B,
 H36C), C39(H39A,H39B,H39C), C46(H46A,H46B,H46C), C13A(H13D,H13E,H13F),
 C36A(H36D,H36E,H36F)
;
_olex2_submission_special_instructions 'No special instructions were received'
_oxdiff_exptl_absorpt_empirical_details
;
Empirical correction (ABSPACK) includes:
- Absorption correction using spherical harmonics
- Frame scaling
;
_oxdiff_exptl_absorpt_empirical_full_max 1.919
_oxdiff_exptl_absorpt_empirical_full_min 0.507

loop_
_space_group_symop_operation_xyz
'x, y, z'
'-x, -y, -z'

loop_
_atom_site_label
_atom_site_type_symbol
_atom_site_fract_x
_atom_site_fract_y
_atom_site_fract_z
_atom_site_U_iso_or_equiv
_atom_site_adp_type
_atom_site_occupancy
_atom_site_site_symmetry_order
_atom_site_calc_flag
_atom_site_refinement_flags_posn
_atom_site_refinement_flags_adp
_atom_site_refinement_flags_occupancy
_atom_site_disorder_assembly
_atom_site_disorder_group
S1 S 0.62684(12) 0.83320(11) 0.19775(4) 0.0684(3) Uani 1 1 d . . . . .
O1 O 1.2517(4) 0.3914(4) 0.12992(15) 0.0986(11) Uani 1 1 d . . . . .
O2 O 1.0281(4) 0.3325(3) 0.13354(14) 0.0889(10) Uani 1 1 d D . . . .
O3 O 1.2828(4) 0.6998(4) 0.07330(11) 0.0815(9) Uani 1 1 d . . . . .
O4 O 1.1468(3) 0.5927(4) 0.03589(10) 0.0766(8) Uani 1 1 d . . . . .
O5 O 0.6710(5) 0.8486(4) 0.24350(11) 0.0915(10) Uani 1 1 d . . . . .
O6 O 0.4735(4) 0.9277(3) 0.17692(14) 0.0974(12) Uani 1 1 d . . . . .
N1 N 0.7711(4) 0.8569(3) 0.16177(11) 0.0594(7) Uani 1 1 d . . . . .
C1 C 0.9391(5) 0.7938(5) 0.18071(14) 0.0662(9) Uani 1 1 d . . . . .
H1A H 0.938285 0.748512 0.213509 0.079 Uiso 1 1 calc R . . . .
H1B H 0.982223 0.872078 0.180311 0.079 Uiso 1 1 calc R . . . .
C2 C 1.0497(4) 0.6805(4) 0.15274(13) 0.0596(8) Uani 1 1 d . . . . .
H2 H 1.165480 0.640583 0.162561 0.072 Uiso 1 1 calc R . . . .
C3 C 0.9886(4) 0.5760(4) 0.13297(13) 0.0583(8) Uani 1 1 d . . . . .
H3 H 0.873996 0.586749 0.139160 0.070 Uiso 1 1 calc R . . . .
C4 C 1.0181(4) 0.7050(4) 0.10053(12) 0.0564(8) Uani 1 1 d . . . . .
C5 C 0.8715(4) 0.8344(4) 0.08121(13) 0.0576(8) Uani 1 1 d . . . . .
C6 C 0.7499(4) 0.9062(4) 0.11198(13) 0.0572(8) Uani 1 1 d . . . . .
C7 C 0.6191(5) 1.0310(5) 0.09364(17) 0.0752(11) Uani 1 1 d . . . . .
H7 H 0.540538 1.080768 0.113989 0.090 Uiso 1 1 calc R . . . .
C8 C 0.6051(6) 1.0815(5) 0.04538(19) 0.0906(15) Uani 1 1 d . . . . .
H8 H 0.514139 1.162090 0.033247 0.109 Uiso 1 1 calc R . . . .
C9 C 0.7236(7) 1.0144(6) 0.01538(17) 0.0919(15) Uani 1 1 d . . . . .
H9 H 0.715642 1.051045 -0.016954 0.110 Uiso 1 1 calc R . . . .
C10 C 0.8550(5) 0.8921(5) 0.03319(15) 0.0751(11) Uani 1 1 d . . . . .
H10 H 0.935108 0.846709 0.012460 0.090 Uiso 1 1 calc R . . . .
C11 C 1.1051(5) 0.4248(4) 0.13185(15) 0.0668(10) Uani 1 1 d . . . . .
C12 C 1.1478(12) 0.1863(10) 0.1225(7) 0.087(4) Uani 0.48(2) 1 d D U P A 1
H12A H 1.208266 0.199774 0.093914 0.104 Uiso 0.48(2) 1 calc R . P A 1
H12B H 1.224582 0.135346 0.148734 0.104 Uiso 0.48(2) 1 calc R . P A 1
C13 C 1.036(2) 0.1040(14) 0.1156(9) 0.129(7) Uani 0.48(2) 1 d D U P A 1
H13A H 0.975222 0.146597 0.086224 0.193 Uiso 0.48(2) 1 calc GR . P A 1
H13B H 0.961251 0.110555 0.141497 0.193 Uiso 0.48(2) 1 calc GR . P A 1
H13C H 1.100314 0.002423 0.114535 0.193 Uiso 0.48(2) 1 calc GR . P A 1
C14 C 1.1653(5) 0.6659(5) 0.06940(14) 0.0653(9) Uani 1 1 d . . . . .
C15 C 1.2862(6) 0.5409(7) 0.00566(19) 0.0939(16) Uani 1 1 d . . . . .
H15A H 1.309319 0.624098 -0.011885 0.113 Uiso 1 1 calc R . . . .
H15B H 1.382068 0.479211 0.024985 0.113 Uiso 1 1 calc R . . . .
C16 C 1.2514(7) 0.4583(8) -0.0268(2) 0.116(2) Uani 1 1 d . . . . .
H16A H 1.343375 0.425125 -0.047123 0.174 Uiso 1 1 calc GR . . . .
H16B H 1.156335 0.519702 -0.045795 0.174 Uiso 1 1 calc GR . . . .
H16C H 1.231153 0.374847 -0.009313 0.174 Uiso 1 1 calc GR . . . .
C17 C 0.6359(4) 0.6520(4) 0.19991(12) 0.0564(8) Uani 1 1 d . . . . .
C18 C 0.7224(5) 0.5434(4) 0.23629(14) 0.0669(9) Uani 1 1 d . . . . .
H18 H 0.775455 0.567079 0.259681 0.080 Uiso 1 1 calc R . . . .
C19 C 0.7299(6) 0.4015(5) 0.23784(17) 0.0783(12) Uani 1 1 d . . . . .
H19 H 0.788535 0.329547 0.262380 0.094 Uiso 1 1 calc R . . . .
C20 C 0.6521(5) 0.3629(5) 0.2037(2) 0.0810(12) Uani 1 1 d . . . . .
C21 C 0.5666(6) 0.4727(6) 0.16698(18) 0.0805(12) Uani 1 1 d . . . . .
H21 H 0.514660 0.448787 0.143383 0.097 Uiso 1 1 calc R . . . .
C22 C 0.5579(5) 0.6153(5) 0.16518(15) 0.0679(10) Uani 1 1 d . . . . .
H22 H 0.499615 0.687367 0.140630 0.082 Uiso 1 1 calc R . . . .
C23 C 0.6577(9) 0.2090(7) 0.2056(3) 0.128(2) Uani 1 1 d . . . . .
H23A H 0.725993 0.146888 0.231875 0.191 Uiso 1 1 calc GR . . . .
H23B H 0.701663 0.173991 0.176505 0.191 Uiso 1 1 calc GR . . . .
H23C H 0.548871 0.206845 0.209533 0.191 Uiso 1 1 calc GR . . . .
S2 S 0.09343(12) 1.01269(11) 0.30294(4) 0.0697(3) Uani 1 1 d . . . . .
O7 O 0.7346(3) 0.5145(4) 0.36877(13) 0.0837(9) Uani 1 1 d . . . . .
O8 O 0.5128(4) 0.4522(3) 0.37222(15) 0.0909(10) Uani 1 1 d D . . . .
O9 O 0.7702(4) 0.7730(4) 0.42516(11) 0.0785(8) Uani 1 1 d . . . . .
O10 O 0.6427(3) 0.6266(3) 0.46326(10) 0.0725(7) Uani 1 1 d . . . . .
O11 O 0.1206(4) 1.0787(4) 0.25731(11) 0.0904(10) Uani 1 1 d . . . . .
O12 O -0.0563(4) 1.0763(4) 0.32622(13) 0.0935(11) Uani 1 1 d . . . . .
N2 N 0.2438(4) 1.0069(3) 0.33752(11) 0.0610(7) Uani 1 1 d . . . . .
C24 C 0.4091(5) 0.9633(4) 0.31797(14) 0.0629(9) Uani 1 1 d . . . . .
H24A H 0.451112 1.042251 0.317786 0.075 Uiso 1 1 calc R . . . .
H24B H 0.403898 0.948078 0.285349 0.075 Uiso 1 1 calc R . . . .
C25 C 0.5255(4) 0.8237(4) 0.34643(12) 0.0572(8) Uani 1 1 d . . . . .
H25 H 0.639712 0.793518 0.336203 0.069 Uiso 1 1 calc R . . . .
C26 C 0.4684(4) 0.6994(4) 0.36733(12) 0.0541(8) Uani 1 1 d . . . . .
H26 H 0.353285 0.714228 0.361746 0.065 Uiso 1 1 calc R . . . .
C27 C 0.5025(4) 0.7998(4) 0.39873(12) 0.0549(8) Uani 1 1 d . . . . .
C28 C 0.3584(4) 0.9117(4) 0.41782(13) 0.0587(8) Uani 1 1 d . . . . .
C29 C 0.2319(4) 1.0096(4) 0.38743(13) 0.0593(8) Uani 1 1 d . . . . .
C30 C 0.1032(5) 1.1187(5) 0.40556(17) 0.0765(11) Uani 1 1 d . . . . .
H30 H 0.021801 1.187110 0.385127 0.092 Uiso 1 1 calc R . . . .
C31 C 0.0962(6) 1.1255(6) 0.45317(19) 0.0898(15) Uani 1 1 d . . . . .
H31 H 0.006555 1.194751 0.465147 0.108 Uiso 1 1 calc R . . . .
C32 C 0.2192(7) 1.0318(7) 0.48331(18) 0.0925(15) Uani 1 1 d . . . . .
H32 H 0.215277 1.039553 0.515484 0.111 Uiso 1 1 calc R . . . .
C33 C 0.3500(6) 0.9252(5) 0.46589(15) 0.0751(11) Uani 1 1 d . . . . .
H33 H 0.433667 0.861559 0.486594 0.090 Uiso 1 1 calc R . . . .
C34 C 0.5878(4) 0.5473(4) 0.36932(14) 0.0604(9) Uani 1 1 d . . . . .
C35 C 0.6016(16) 0.3017(9) 0.3594(5) 0.079(4) Uani 0.45(2) 1 d D U P B 1
H35A H 0.715762 0.286335 0.352629 0.095 Uiso 0.45(2) 1 calc R . P B 1
H35B H 0.550332 0.286199 0.332151 0.095 Uiso 0.45(2) 1 calc R . P B 1
C36 C 0.584(3) 0.2017(11) 0.4043(6) 0.125(7) Uani 0.45(2) 1 d D U P B 1
H36A H 0.472485 0.207618 0.407289 0.188 Uiso 0.45(2) 1 calc GR . P B 1
H36B H 0.616343 0.232372 0.431460 0.188 Uiso 0.45(2) 1 calc GR . P B 1
H36C H 0.653611 0.101927 0.402373 0.188 Uiso 0.45(2) 1 calc GR . P B 1
C37 C 0.6548(5) 0.7352(5) 0.42942(13) 0.0617(9) Uani 1 1 d . . . . .
C38 C 0.7877(6) 0.5479(7) 0.49302(19) 0.0914(15) Uani 1 1 d . . . . .
H38A H 0.880693 0.504756 0.473524 0.110 Uiso 1 1 calc R . . . .
H38B H 0.812655 0.615092 0.510239 0.110 Uiso 1 1 calc R . . . .
C39 C 0.7565(7) 0.4337(7) 0.5261(2) 0.113(2) Uani 1 1 d . . . . .
H39A H 0.712377 0.378704 0.509122 0.170 Uiso 1 1 calc GR . . . .
H39B H 0.679335 0.477463 0.549214 0.170 Uiso 1 1 calc GR . . . .
H39C H 0.857113 0.368848 0.541824 0.170 Uiso 1 1 calc GR . . . .
C40 C 0.1180(4) 0.8290(4) 0.29929(13) 0.0605(9) Uani 1 1 d . . . . .
C41 C 0.0325(5) 0.7581(5) 0.32935(16) 0.0735(11) Uani 1 1 d . . . . .
H41 H -0.038407 0.806440 0.351594 0.088 Uiso 1 1 calc R . . . .
C42 C 0.0540(6) 0.6149(6) 0.32579(19) 0.0881(14) Uani 1 1 d . . . . .
H42 H -0.006505 0.568140 0.345146 0.106 Uiso 1 1 calc R . . . .
C43 C 0.1622(5) 0.5386(5) 0.29453(18) 0.0766(12) Uani 1 1 d . . . . .
C44 C 0.2496(5) 0.6115(5) 0.26504(15) 0.0707(10) Uani 1 1 d . . . . .
H44 H 0.324269 0.561601 0.243832 0.085 Uiso 1 1 calc R . . . .
C45 C 0.2267(5) 0.7554(4) 0.26702(13) 0.0620(9) Uani 1 1 d . . . . .
H45 H 0.283712 0.803642 0.246783 0.074 Uiso 1 1 calc R . . . .
C46 C 0.1806(9) 0.3838(7) 0.2894(3) 0.128(2) Uani 1 1 d . . . . .
H46A H 0.157299 0.334389 0.319189 0.193 Uiso 1 1 calc GR . . . .
H46B H 0.290741 0.331979 0.280510 0.193 Uiso 1 1 calc GR . . . .
H46C H 0.105491 0.386251 0.265386 0.193 Uiso 1 1 calc GR . . . .
C12A C 1.1138(16) 0.1690(8) 0.1444(4) 0.078(3) Uani 0.52(2) 1 d D U P A 2
H12C H 1.057145 0.125088 0.168679 0.094 Uiso 0.52(2) 1 calc R . P A 2
H12D H 1.226105 0.144076 0.154835 0.094 Uiso 0.52(2) 1 calc R . P A 2
C13A C 1.107(3) 0.1188(12) 0.0974(4) 0.117(6) Uani 0.52(2) 1 d D U P A 2
H13D H 1.170036 0.158755 0.074507 0.175 Uiso 0.52(2) 1 calc GR . P A 2
H13E H 0.995700 0.152558 0.086424 0.175 Uiso 0.52(2) 1 calc GR . P A 2
H13F H 1.152528 0.013203 0.101324 0.175 Uiso 0.52(2) 1 calc GR . P A 2
C35A C 0.6319(10) 0.2967(7) 0.3855(5) 0.078(3) Uani 0.55(2) 1 d D U P B 2
H35C H 0.710222 0.268379 0.360454 0.093 Uiso 0.55(2) 1 calc R . P B 2
H35D H 0.690802 0.285742 0.414800 0.093 Uiso 0.55(2) 1 calc R . P B 2
C36A C 0.5229(16) 0.2067(10) 0.3916(7) 0.118(6) Uani 0.55(2) 1 d D U P B 2
H36D H 0.447868 0.236408 0.365018 0.176 Uiso 0.55(2) 1 calc GR . P B 2
H36E H 0.462484 0.221920 0.420397 0.176 Uiso 0.55(2) 1 calc GR . P B 2
H36F H 0.588733 0.104230 0.393250 0.176 Uiso 0.55(2) 1 calc GR . P B 2

loop_
_atom_site_aniso_label
_atom_site_aniso_U_11
_atom_site_aniso_U_22
_atom_site_aniso_U_33
_atom_site_aniso_U_23
_atom_site_aniso_U_13
_atom_site_aniso_U_12
S1 0.0663(5) 0.0447(5) 0.0801(6) -0.0092(4) 0.0202(4) -0.0052(4)
O1 0.0503(16) 0.074(2) 0.155(3) -0.019(2) -0.0001(17) -0.0013(14)
O2 0.0681(17) 0.0433(17) 0.144(3) -0.0153(16) -0.0143(17) -0.0039(13)
O3 0.0647(16) 0.100(3) 0.088(2) -0.0125(16) 0.0054(14) -0.0405(16)
O4 0.0554(14) 0.095(2) 0.0812(18) -0.0326(16) 0.0139(13) -0.0216(14)
O5 0.126(3) 0.073(2) 0.0747(18) -0.0312(15) 0.0338(18) -0.0299(19)
O6 0.0609(16) 0.0509(17) 0.143(3) 0.0133(17) 0.0234(17) 0.0103(13)
N1 0.0571(16) 0.0438(16) 0.0673(17) -0.0053(12) 0.0056(13) -0.0079(12)
C1 0.066(2) 0.066(2) 0.061(2) -0.0116(17) -0.0013(16) -0.0154(18)
C2 0.0532(18) 0.053(2) 0.065(2) -0.0066(15) -0.0021(15) -0.0109(15)
C3 0.0488(17) 0.049(2) 0.068(2) -0.0054(15) 0.0035(14) -0.0085(14)
C4 0.0484(17) 0.055(2) 0.0612(19) -0.0074(15) 0.0019(14) -0.0136(14)
C5 0.0561(18) 0.047(2) 0.067(2) -0.0034(15) -0.0018(15) -0.0172(15)
C6 0.0571(19) 0.0404(18) 0.071(2) -0.0044(14) -0.0010(15) -0.0154(14)
C7 0.065(2) 0.047(2) 0.096(3) 0.0035(19) -0.001(2) -0.0051(17)
C8 0.086(3) 0.062(3) 0.098(3) 0.016(2) -0.014(3) -0.006(2)
C9 0.101(4) 0.085(3) 0.073(3) 0.017(2) -0.014(2) -0.023(3)
C10 0.074(3) 0.072(3) 0.068(2) 0.0001(19) -0.0006(19) -0.017(2)
C11 0.058(2) 0.052(2) 0.077(2) -0.0085(17) -0.0006(17) -0.0042(17)
C12 0.084(6) 0.051(5) 0.110(9) -0.007(5) 0.005(6) -0.009(4)
C13 0.145(12) 0.067(8) 0.185(16) -0.045(9) 0.030(10) -0.044(8)
C14 0.056(2) 0.071(3) 0.065(2) -0.0077(17) 0.0006(16) -0.0184(17)
C15 0.067(3) 0.121(5) 0.092(3) -0.037(3) 0.022(2) -0.024(3)
C16 0.092(4) 0.140(6) 0.107(4) -0.054(4) 0.016(3) -0.015(4)
C17 0.0491(17) 0.047(2) 0.0632(19) -0.0062(14) 0.0070(14) -0.0062(14)
C18 0.071(2) 0.053(2) 0.068(2) -0.0038(16) -0.0050(17) -0.0133(17)
C19 0.080(3) 0.050(2) 0.093(3) 0.0018(19) -0.004(2) -0.0126(19)
C20 0.066(2) 0.063(3) 0.115(4) -0.023(2) 0.015(2) -0.022(2)
C21 0.072(3) 0.089(4) 0.092(3) -0.026(2) 0.004(2) -0.037(2)
C22 0.0548(19) 0.071(3) 0.071(2) -0.0061(18) -0.0002(16) -0.0160(18)
C23 0.132(5) 0.068(4) 0.201(7) -0.048(4) 0.019(5) -0.048(4)
S2 0.0647(5) 0.0510(6) 0.0766(6) -0.0113(4) -0.0076(4) 0.0010(4)
O7 0.0503(15) 0.066(2) 0.122(3) -0.0151(16) 0.0088(14) -0.0068(13)
O8 0.0623(16) 0.0420(16) 0.164(3) -0.0230(17) 0.0193(18) -0.0126(12)
O9 0.0661(16) 0.090(2) 0.0895(19) -0.0119(16) 0.0011(14) -0.0410(16)
O10 0.0543(14) 0.081(2) 0.0736(16) 0.0057(14) -0.0059(12) -0.0203(13)
O11 0.110(2) 0.065(2) 0.0762(19) 0.0058(14) -0.0190(17) -0.0124(17)
O12 0.0588(16) 0.081(2) 0.116(2) -0.0360(18) -0.0079(15) 0.0157(15)
N2 0.0583(16) 0.0480(17) 0.0688(18) -0.0131(13) 0.0042(13) -0.0079(13)
C24 0.065(2) 0.051(2) 0.065(2) -0.0053(15) 0.0093(16) -0.0150(16)
C25 0.0527(18) 0.049(2) 0.0620(19) -0.0076(14) 0.0081(14) -0.0095(14)
C26 0.0488(17) 0.0443(19) 0.0641(19) -0.0112(14) 0.0025(14) -0.0096(13)
C27 0.0504(17) 0.051(2) 0.0612(19) -0.0105(14) 0.0031(14) -0.0152(14)
C28 0.0604(19) 0.052(2) 0.065(2) -0.0176(15) 0.0097(15) -0.0194(16)
C29 0.0573(19) 0.049(2) 0.072(2) -0.0208(16) 0.0086(16) -0.0156(15)
C30 0.068(2) 0.060(3) 0.093(3) -0.029(2) 0.008(2) -0.0068(19)
C31 0.083(3) 0.083(3) 0.098(3) -0.046(3) 0.021(3) -0.011(2)
C32 0.102(4) 0.103(4) 0.076(3) -0.045(3) 0.022(3) -0.031(3)
C33 0.080(3) 0.076(3) 0.067(2) -0.023(2) 0.0100(19) -0.021(2)
C34 0.0554(19) 0.045(2) 0.073(2) -0.0090(15) 0.0074(16) -0.0087(15)
C35 0.075(6) 0.065(6) 0.087(7) -0.023(5) -0.005(5) -0.006(4)
C36 0.131(14) 0.090(11) 0.115(11) 0.011(8) -0.008(10) -0.001(9)
C37 0.058(2) 0.062(2) 0.065(2) -0.0127(16) 0.0065(15) -0.0205(17)
C38 0.065(2) 0.103(4) 0.090(3) 0.008(3) -0.018(2) -0.019(2)
C39 0.086(3) 0.114(5) 0.108(4) 0.029(3) -0.006(3) -0.014(3)
C40 0.0479(17) 0.063(2) 0.063(2) -0.0096(16) -0.0027(14) -0.0097(15)
C41 0.057(2) 0.076(3) 0.083(3) -0.010(2) 0.0039(18) -0.0199(19)
C42 0.074(3) 0.091(4) 0.104(3) 0.007(3) -0.004(2) -0.044(3)
C43 0.070(2) 0.048(2) 0.109(3) -0.003(2) -0.026(2) -0.0179(18)
C44 0.063(2) 0.063(3) 0.080(3) -0.0168(19) -0.0059(18) -0.0114(18)
C45 0.0587(19) 0.057(2) 0.067(2) -0.0141(16) 0.0028(16) -0.0155(16)
C46 0.127(5) 0.058(3) 0.202(7) -0.009(4) -0.044(5) -0.034(3)
C12A 0.084(6) 0.051(5) 0.080(6) 0.001(4) 0.006(4) -0.005(4)
C13A 0.150(13) 0.077(8) 0.097(8) -0.030(6) 0.005(8) -0.003(7)
C35A 0.079(5) 0.050(5) 0.096(7) -0.015(4) 0.001(4) -0.012(3)
C36A 0.115(9) 0.053(6) 0.176(13) 0.011(6) -0.053(8) -0.026(6)

loop_
_atom_type_symbol
_atom_type_description
_atom_type_scat_dispersion_real
_atom_type_scat_dispersion_imag
_atom_type_scat_source
C C 0.0181 0.0091 'International Tables Vol C Tables 4.2.6.8 and 6.1.1.4'
H H 0.0000 0.0000 'International Tables Vol C Tables 4.2.6.8 and 6.1.1.4'
N N 0.0311 0.0180 'International Tables Vol C Tables 4.2.6.8 and 6.1.1.4'
O O 0.0492 0.0322 'International Tables Vol C Tables 4.2.6.8 and 6.1.1.4'
S S 0.3331 0.5567 'International Tables Vol C Tables 4.2.6.8 and 6.1.1.4'

loop_
_geom_angle_atom_site_label_1
_geom_angle_atom_site_label_2
_geom_angle_atom_site_label_3
_geom_angle
_geom_angle_site_symmetry_1
_geom_angle_site_symmetry_3
_geom_angle_publ_flag
O5 S1 N1 105.8(2) . . ?
O5 S1 C17 107.93(19) . . ?
O6 S1 O5 119.7(2) . . ?
O6 S1 N1 107.52(18) . . ?
O6 S1 C17 107.6(2) . . ?
N1 S1 C17 107.85(16) . . ?
C11 O2 C12 108.9(5) . . ?
C11 O2 C12A 122.6(6) . . ?
C14 O4 C15 115.9(3) . . ?
C1 N1 S1 116.6(3) . . ?
C6 N1 S1 124.8(3) . . ?
C6 N1 C1 117.2(3) . . ?
N1 C1 H1A 109.1 . . ?
N1 C1 H1B 109.1 . . ?
N1 C1 C2 112.4(3) . . ?
H1A C1 H1B 107.9 . . ?
C2 C1 H1A 109.1 . . ?
C2 C1 H1B 109.1 . . ?
C1 C2 H2 115.4 . . ?
C3 C2 C1 120.9(3) . . ?
C3 C2 H2 115.4 . . ?
C4 C2 C1 117.3(3) . . ?
C4 C2 H2 115.4 . . ?
C4 C2 C3 61.9(2) . . ?
C2 C3 H3 116.4 . . ?
C2 C3 C4 58.6(2) . . ?
C4 C3 H3 116.4 . . ?
C11 C3 C2 117.6(3) . . ?
C11 C3 H3 116.4 . . ?
C11 C3 C4 118.9(3) . . ?
C2 C4 C3 59.5(2) . . ?
C2 C4 C5 116.8(3) . . ?
C2 C4 C14 116.8(3) . . ?
C5 C4 C3 117.8(3) . . ?
C5 C4 C14 117.0(3) . . ?
C14 C4 C3 116.5(3) . . ?
C6 C5 C4 120.4(3) . . ?
C10 C5 C4 121.5(3) . . ?
C10 C5 C6 118.0(3) . . ?
C5 C6 N1 119.0(3) . . ?
C7 C6 N1 121.2(3) . . ?
C7 C6 C5 119.5(4) . . ?
C6 C7 H7 119.8 . . ?
C8 C7 C6 120.4(4) . . ?
C8 C7 H7 119.8 . . ?
C7 C8 H8 119.7 . . ?
C9 C8 C7 120.5(4) . . ?
C9 C8 H8 119.7 . . ?
C8 C9 H9 120.2 . . ?
C8 C9 C10 119.6(4) . . ?
C10 C9 H9 120.2 . . ?
C5 C10 H10 119.1 . . ?
C9 C10 C5 121.9(4) . . ?
C9 C10 H10 119.1 . . ?
O1 C11 O2 124.7(4) . . ?
O1 C11 C3 124.4(4) . . ?
O2 C11 C3 110.9(3) . . ?
O2 C12 H12A 111.3 . . ?
O2 C12 H12B 111.3 . . ?
H12A C12 H12B 109.2 . . ?
C13 C12 O2 102.5(7) . . ?
C13 C12 H12A 111.3 . . ?
C13 C12 H12B 111.3 . . ?
C12 C13 H13A 109.5 . . ?
C12 C13 H13B 109.5 . . ?
C12 C13 H13C 109.5 . . ?
H13A C13 H13B 109.5 . . ?
H13A C13 H13C 109.5 . . ?
H13B C13 H13C 109.5 . . ?
O3 C14 O4 124.3(4) . . ?
O3 C14 C4 124.5(4) . . ?
O4 C14 C4 111.2(3) . . ?
O4 C15 H15A 109.8 . . ?
O4 C15 H15B 109.8 . . ?
H15A C15 H15B 108.2 . . ?
C16 C15 O4 109.5(4) . . ?
C16 C15 H15A 109.8 . . ?
C16 C15 H15B 109.8 . . ?
C15 C16 H16A 109.5 . . ?
C15 C16 H16B 109.5 . . ?
C15 C16 H16C 109.5 . . ?
H16A C16 H16B 109.5 . . ?
H16A C16 H16C 109.5 . . ?
H16B C16 H16C 109.5 . . ?
C18 C17 S1 120.2(3) . . ?
C22 C17 S1 120.4(3) . . ?
C22 C17 C18 119.4(4) . . ?
C17 C18 H18 119.9 . . ?
C19 C18 C17 120.1(4) . . ?
C19 C18 H18 119.9 . . ?
C18 C19 H19 119.3 . . ?
C18 C19 C20 121.3(4) . . ?
C20 C19 H19 119.3 . . ?
C19 C20 C21 118.1(5) . . ?
C19 C20 C23 121.6(5) . . ?
C21 C20 C23 120.2(5) . . ?
C20 C21 H21 119.5 . . ?
C22 C21 C20 121.0(4) . . ?
C22 C21 H21 119.5 . . ?
C17 C22 H22 120.0 . . ?
C21 C22 C17 120.0(4) . . ?
C21 C22 H22 120.0 . . ?
C20 C23 H23A 109.5 . . ?
C20 C23 H23B 109.5 . . ?
C20 C23 H23C 109.5 . . ?
H23A C23 H23B 109.5 . . ?
H23A C23 H23C 109.5 . . ?
H23B C23 H23C 109.5 . . ?
O11 S2 O12 120.0(2) . . ?
O11 S2 N2 106.2(2) . . ?
O11 S2 C40 107.4(2) . . ?
O12 S2 N2 107.48(18) . . ?
O12 S2 C40 108.1(2) . . ?
N2 S2 C40 106.95(16) . . ?
C34 O8 C35 119.9(6) . . ?
C34 O8 C35A 111.0(4) . . ?
C37 O10 C38 115.4(3) . . ?
C24 N2 S2 117.3(3) . . ?
C29 N2 S2 124.7(3) . . ?
C29 N2 C24 116.6(3) . . ?
N2 C24 H24A 109.2 . . ?
N2 C24 H24B 109.2 . . ?
N2 C24 C25 112.1(3) . . ?
H24A C24 H24B 107.9 . . ?
C25 C24 H24A 109.2 . . ?
C25 C24 H24B 109.2 . . ?
C24 C25 H25 115.3 . . ?
C26 C25 C24 121.0(3) . . ?
C26 C25 H25 115.3 . . ?
C27 C25 C24 117.5(3) . . ?
C27 C25 H25 115.3 . . ?
C27 C25 C26 61.9(2) . . ?
C25 C26 H26 116.8 . . ?
C25 C26 C27 58.4(2) . . ?
C27 C26 H26 116.8 . . ?
C34 C26 C25 117.3(3) . . ?
C34 C26 H26 116.8 . . ?
C34 C26 C27 118.0(3) . . ?
C25 C27 C26 59.7(2) . . ?
C25 C27 C28 116.4(3) . . ?
C25 C27 C37 116.8(3) . . ?
C28 C27 C26 117.8(3) . . ?
C28 C27 C37 116.7(3) . . ?
C37 C27 C26 117.2(3) . . ?
C29 C28 C27 120.6(3) . . ?
C33 C28 C27 121.0(4) . . ?
C33 C28 C29 118.3(4) . . ?
C28 C29 N2 119.6(3) . . ?
C30 C29 N2 120.4(4) . . ?
C30 C29 C28 119.7(4) . . ?
C29 C30 H30 119.8 . . ?
C31 C30 C29 120.3(4) . . ?
C31 C30 H30 119.8 . . ?
C30 C31 H31 119.6 . . ?
C32 C31 C30 120.7(4) . . ?
C32 C31 H31 119.6 . . ?
C31 C32 H32 120.1 . . ?
C31 C32 C33 119.8(4) . . ?
C33 C32 H32 120.1 . . ?
C28 C33 H33 119.5 . . ?
C32 C33 C28 121.0(4) . . ?
C32 C33 H33 119.5 . . ?
O7 C34 O8 124.2(3) . . ?
O7 C34 C26 124.7(4) . . ?
O8 C34 C26 111.0(3) . . ?
O8 C35 H35A 111.3 . . ?
O8 C35 H35B 111.3 . . ?
O8 C35 C36 102.1(7) . . ?
H35A C35 H35B 109.2 . . ?
C36 C35 H35A 111.3 . . ?
C36 C35 H35B 111.3 . . ?
C35 C36 H36A 109.5 . . ?
C35 C36 H36B 109.5 . . ?
C35 C36 H36C 109.5 . . ?
H36A C36 H36B 109.5 . . ?
H36A C36 H36C 109.5 . . ?
H36B C36 H36C 109.5 . . ?
O9 C37 O10 124.1(4) . . ?
O9 C37 C27 125.7(4) . . ?
O10 C37 C27 110.2(3) . . ?
O10 C38 H38A 110.0 . . ?
O10 C38 H38B 110.0 . . ?
H38A C38 H38B 108.4 . . ?
C39 C38 O10 108.5(4) . . ?
C39 C38 H38A 110.0 . . ?
C39 C38 H38B 110.0 . . ?
C38 C39 H39A 109.5 . . ?
C38 C39 H39B 109.5 . . ?
C38 C39 H39C 109.5 . . ?
H39A C39 H39B 109.5 . . ?
H39A C39 H39C 109.5 . . ?
H39B C39 H39C 109.5 . . ?
C41 C40 S2 120.0(3) . . ?
C41 C40 C45 120.4(4) . . ?
C45 C40 S2 119.5(3) . . ?
C40 C41 H41 120.6 . . ?
C42 C41 C40 118.8(4) . . ?
C42 C41 H41 120.6 . . ?
C41 C42 H42 119.0 . . ?
C41 C42 C43 122.0(4) . . ?
C43 C42 H42 119.0 . . ?
C42 C43 C44 118.2(4) . . ?
C42 C43 C46 121.8(5) . . ?
C44 C43 C46 119.9(5) . . ?
C43 C44 H44 119.6 . . ?
C45 C44 C43 120.7(4) . . ?
C45 C44 H44 119.6 . . ?
C40 C45 H45 120.1 . . ?
C44 C45 C40 119.7(4) . . ?
C44 C45 H45 120.1 . . ?
C43 C46 H46A 109.5 . . ?
C43 C46 H46B 109.5 . . ?
C43 C46 H46C 109.5 . . ?
H46A C46 H46B 109.5 . . ?
H46A C46 H46C 109.5 . . ?
H46B C46 H46C 109.5 . . ?
O2 C12A H12C 111.1 . . ?
O2 C12A H12D 111.1 . . ?
O2 C12A C13A 103.2(6) . . ?
H12C C12A H12D 109.1 . . ?
C13A C12A H12C 111.1 . . ?
C13A C12A H12D 111.1 . . ?
C12A C13A H13D 109.5 . . ?
C12A C13A H13E 109.5 . . ?
C12A C13A H13F 109.5 . . ?
H13D C13A H13E 109.5 . . ?
H13D C13A H13F 109.5 . . ?
H13E C13A H13F 109.5 . . ?
O8 C35A H35C 111.1 . . ?
O8 C35A H35D 111.1 . . ?
H35C C35A H35D 109.1 . . ?
C36A C35A O8 103.2(6) . . ?
C36A C35A H35C 111.1 . . ?
C36A C35A H35D 111.1 . . ?
C35A C36A H36D 109.5 . . ?
C35A C36A H36E 109.5 . . ?
C35A C36A H36F 109.5 . . ?
H36D C36A H36E 109.5 . . ?
H36D C36A H36F 109.5 . . ?
H36E C36A H36F 109.5 . . ?

loop_
_geom_bond_atom_site_label_1
_geom_bond_atom_site_label_2
_geom_bond_distance
_geom_bond_site_symmetry_2
_geom_bond_publ_flag
S1 O5 1.420(3) . ?
S1 O6 1.418(3) . ?
S1 N1 1.650(3) . ?
S1 C17 1.747(4) . ?
O1 C11 1.205(5) . ?
O2 C11 1.304(5) . ?
O2 C12 1.517(7) . ?
O2 C12A 1.498(7) . ?
O3 C14 1.202(5) . ?
O4 C14 1.330(5) . ?
O4 C15 1.448(5) . ?
N1 C1 1.462(5) . ?
N1 C6 1.421(5) . ?
C1 H1A 0.9700 . ?
C1 H1B 0.9700 . ?
C1 C2 1.504(5) . ?
C2 H2 0.9800 . ?
C2 C3 1.504(5) . ?
C2 C4 1.490(5) . ?
C3 H3 0.9800 . ?
C3 C4 1.540(5) . ?
C3 C11 1.477(5) . ?
C4 C5 1.495(5) . ?
C4 C14 1.500(5) . ?
C5 C6 1.407(5) . ?
C5 C10 1.387(5) . ?
C6 C7 1.388(5) . ?
C7 H7 0.9300 . ?
C7 C8 1.380(7) . ?
C8 H8 0.9300 . ?
C8 C9 1.363(7) . ?
C9 H9 0.9300 . ?
C9 C10 1.374(6) . ?
C10 H10 0.9300 . ?
C12 H12A 0.9700 . ?
C12 H12B 0.9700 . ?
C12 C13 1.512(9) . ?
C13 H13A 0.9600 . ?
C13 H13B 0.9600 . ?
C13 H13C 0.9600 . ?
C15 H15A 0.9700 . ?
C15 H15B 0.9700 . ?
C15 C16 1.431(8) . ?
C16 H16A 0.9600 . ?
C16 H16B 0.9600 . ?
C16 H16C 0.9600 . ?
C17 C18 1.386(5) . ?
C17 C22 1.386(6) . ?
C18 H18 0.9300 . ?
C18 C19 1.368(6) . ?
C19 H19 0.9300 . ?
C19 C20 1.382(7) . ?
C20 C21 1.396(7) . ?
C20 C23 1.491(7) . ?
C21 H21 0.9300 . ?
C21 C22 1.370(7) . ?
C22 H22 0.9300 . ?
C23 H23A 0.9600 . ?
C23 H23B 0.9600 . ?
C23 H23C 0.9600 . ?
S2 O11 1.409(3) . ?
S2 O12 1.421(3) . ?
S2 N2 1.654(3) . ?
S2 C40 1.762(4) . ?
O7 C34 1.205(4) . ?
O8 C34 1.312(5) . ?
O8 C35 1.503(7) . ?
O8 C35A 1.509(7) . ?
O9 C37 1.190(5) . ?
O10 C37 1.351(5) . ?
O10 C38 1.450(5) . ?
N2 C24 1.466(5) . ?
N2 C29 1.425(5) . ?
C24 H24A 0.9700 . ?
C24 H24B 0.9700 . ?
C24 C25 1.514(5) . ?
C25 H25 0.9800 . ?
C25 C26 1.510(5) . ?
C25 C27 1.488(5) . ?
C26 H26 0.9800 . ?
C26 C27 1.542(5) . ?
C26 C34 1.481(5) . ?
C27 C28 1.496(5) . ?
C27 C37 1.501(5) . ?
C28 C29 1.397(5) . ?
C28 C33 1.393(5) . ?
C29 C30 1.396(5) . ?
C30 H30 0.9300 . ?
C30 C31 1.366(7) . ?
C31 H31 0.9300 . ?
C31 C32 1.363(8) . ?
C32 H32 0.9300 . ?
C32 C33 1.384(6) . ?
C33 H33 0.9300 . ?
C35 H35A 0.9700 . ?
C35 H35B 0.9700 . ?
C35 C36 1.522(9) . ?
C36 H36A 0.9600 . ?
C36 H36B 0.9600 . ?
C36 H36C 0.9600 . ?
C38 H38A 0.9700 . ?
C38 H38B 0.9700 . ?
C38 C39 1.444(7) . ?
C39 H39A 0.9600 . ?
C39 H39B 0.9600 . ?
C39 H39C 0.9600 . ?
C40 C41 1.382(6) . ?
C40 C45 1.386(5) . ?
C41 H41 0.9300 . ?
C41 C42 1.373(7) . ?
C42 H42 0.9300 . ?
C42 C43 1.373(7) . ?
C43 C44 1.397(7) . ?
C43 C46 1.504(7) . ?
C44 H44 0.9300 . ?
C44 C45 1.367(6) . ?
C45 H45 0.9300 . ?
C46 H46A 0.9600 . ?
C46 H46B 0.9600 . ?
C46 H46C 0.9600 . ?
C12A H12C 0.9700 . ?
C12A H12D 0.9700 . ?
C12A C13A 1.508(9) . ?
C13A H13D 0.9600 . ?
C13A H13E 0.9600 . ?
C13A H13F 0.9600 . ?
C35A H35C 0.9700 . ?
C35A H35D 0.9700 . ?
C35A C36A 1.505(9) . ?
C36A H36D 0.9600 . ?
C36A H36E 0.9600 . ?
C36A H36F 0.9600 . ?

loop_
_geom_torsion_atom_site_label_1
_geom_torsion_atom_site_label_2
_geom_torsion_atom_site_label_3
_geom_torsion_atom_site_label_4
_geom_torsion
_geom_torsion_site_symmetry_1
_geom_torsion_site_symmetry_2
_geom_torsion_site_symmetry_3
_geom_torsion_site_symmetry_4
_geom_torsion_publ_flag
S1 N1 C1 C2 119.2(3) . . . . ?
S1 N1 C6 C5 -135.7(3) . . . . ?
S1 N1 C6 C7 49.9(5) . . . . ?
S1 C17 C18 C19 -179.8(3) . . . . ?
S1 C17 C22 C21 179.6(3) . . . . ?
O5 S1 N1 C1 38.6(3) . . . . ?
O5 S1 N1 C6 -154.8(3) . . . . ?
O5 S1 C17 C18 -18.1(4) . . . . ?
O5 S1 C17 C22 162.4(3) . . . . ?
O6 S1 N1 C1 167.6(3) . . . . ?
O6 S1 N1 C6 -25.8(4) . . . . ?
O6 S1 C17 C18 -148.5(3) . . . . ?
O6 S1 C17 C22 32.0(3) . . . . ?
N1 S1 C17 C18 95.8(3) . . . . ?
N1 S1 C17 C22 -83.7(3) . . . . ?
N1 C1 C2 C3 -37.7(5) . . . . ?
N1 C1 C2 C4 34.3(5) . . . . ?
N1 C6 C7 C8 176.7(4) . . . . ?
C1 N1 C6 C5 30.9(5) . . . . ?
C1 N1 C6 C7 -143.6(4) . . . . ?
C1 C2 C3 C4 106.6(4) . . . . ?
C1 C2 C3 C11 -144.8(4) . . . . ?
C1 C2 C4 C3 -112.3(4) . . . . ?
C1 C2 C4 C5 -4.3(5) . . . . ?
C1 C2 C4 C14 141.3(4) . . . . ?
C2 C3 C4 C5 -106.4(4) . . . . ?
C2 C3 C4 C14 106.9(4) . . . . ?
C2 C3 C11 O1 -26.3(6) . . . . ?
C2 C3 C11 O2 153.3(4) . . . . ?
C2 C4 C5 C6 -14.9(5) . . . . ?
C2 C4 C5 C10 161.7(4) . . . . ?
C2 C4 C14 O3 -46.3(6) . . . . ?
C2 C4 C14 O4 135.6(4) . . . . ?
C3 C2 C4 C5 108.0(4) . . . . ?
C3 C2 C4 C14 -106.4(4) . . . . ?
C3 C4 C5 C6 53.0(5) . . . . ?
C3 C4 C5 C10 -130.4(4) . . . . ?
C3 C4 C14 O3 -113.8(5) . . . . ?
C3 C4 C14 O4 68.2(4) . . . . ?
C4 C2 C3 C11 108.6(4) . . . . ?
C4 C3 C11 O1 41.2(6) . . . . ?
C4 C3 C11 O2 -139.2(4) . . . . ?
C4 C5 C6 N1 2.0(5) . . . . ?
C4 C5 C6 C7 176.6(4) . . . . ?
C4 C5 C10 C9 -177.5(5) . . . . ?
C5 C4 C14 O3 99.2(5) . . . . ?
C5 C4 C14 O4 -78.8(5) . . . . ?
C5 C6 C7 C8 2.2(7) . . . . ?
C6 N1 C1 C2 -48.5(5) . . . . ?
C6 C5 C10 C9 -0.9(7) . . . . ?
C6 C7 C8 C9 -3.4(8) . . . . ?
C7 C8 C9 C10 2.4(9) . . . . ?
C8 C9 C10 C5 -0.2(9) . . . . ?
C10 C5 C6 N1 -174.7(4) . . . . ?
C10 C5 C6 C7 -0.1(6) . . . . ?
C11 O2 C12 C13 -168.5(15) . . . . ?
C11 O2 C12A C13A -109.7(13) . . . . ?
C11 C3 C4 C2 -106.5(4) . . . . ?
C11 C3 C4 C5 147.2(4) . . . . ?
C11 C3 C4 C14 0.5(5) . . . . ?
C12 O2 C11 O1 -11.5(10) . . . . ?
C12 O2 C11 C3 168.9(9) . . . . ?
C14 O4 C15 C16 177.1(5) . . . . ?
C14 C4 C5 C6 -160.4(4) . . . . ?
C14 C4 C5 C10 16.1(6) . . . . ?
C15 O4 C14 O3 5.9(7) . . . . ?
C15 O4 C14 C4 -176.1(4) . . . . ?
C17 S1 N1 C1 -76.7(3) . . . . ?
C17 S1 N1 C6 89.9(3) . . . . ?
C17 C18 C19 C20 -0.2(7) . . . . ?
C18 C17 C22 C21 0.0(6) . . . . ?
C18 C19 C20 C21 0.7(7) . . . . ?
C18 C19 C20 C23 -179.1(5) . . . . ?
C19 C20 C21 C22 -0.9(7) . . . . ?
C20 C21 C22 C17 0.5(6) . . . . ?
C22 C17 C18 C19 -0.2(6) . . . . ?
C23 C20 C21 C22 178.9(5) . . . . ?
S2 N2 C24 C25 -118.3(3) . . . . ?
S2 N2 C29 C28 135.0(3) . . . . ?
S2 N2 C29 C30 -51.4(5) . . . . ?
S2 C40 C41 C42 -179.9(3) . . . . ?
S2 C40 C45 C44 178.1(3) . . . . ?
O11 S2 N2 C24 -42.4(3) . . . . ?
O11 S2 N2 C29 151.8(3) . . . . ?
O11 S2 C40 C41 -150.9(3) . . . . ?
O11 S2 C40 C45 30.8(4) . . . . ?
O12 S2 N2 C24 -172.1(3) . . . . ?
O12 S2 N2 C29 22.1(4) . . . . ?
O12 S2 C40 C41 -20.0(4) . . . . ?
O12 S2 C40 C45 161.7(3) . . . . ?
N2 S2 C40 C41 95.4(3) . . . . ?
N2 S2 C40 C45 -82.9(3) . . . . ?
N2 C24 C25 C26 37.5(5) . . . . ?
N2 C24 C25 C27 -34.6(5) . . . . ?
N2 C29 C30 C31 -176.8(4) . . . . ?
C24 N2 C29 C28 -30.8(5) . . . . ?
C24 N2 C29 C30 142.7(4) . . . . ?
C24 C25 C26 C27 -106.8(4) . . . . ?
C24 C25 C26 C34 145.5(3) . . . . ?
C24 C25 C27 C26 112.3(4) . . . . ?
C24 C25 C27 C28 4.1(5) . . . . ?
C24 C25 C27 C37 -140.3(4) . . . . ?
C25 C26 C27 C28 106.0(4) . . . . ?
C25 C26 C27 C37 -106.7(3) . . . . ?
C25 C26 C34 O7 22.4(6) . . . . ?
C25 C26 C34 O8 -158.2(3) . . . . ?
C25 C27 C28 C29 15.7(5) . . . . ?
C25 C27 C28 C33 -161.6(4) . . . . ?
C25 C27 C37 O9 45.8(6) . . . . ?
C25 C27 C37 O10 -134.4(3) . . . . ?
C26 C25 C27 C28 -108.2(3) . . . . ?
C26 C25 C27 C37 107.4(4) . . . . ?
C26 C27 C28 C29 -52.3(5) . . . . ?
C26 C27 C28 C33 130.4(4) . . . . ?
C26 C27 C37 O9 113.8(5) . . . . ?
C26 C27 C37 O10 -66.4(4) . . . . ?
C27 C25 C26 C34 -107.6(4) . . . . ?
C27 C26 C34 O7 -44.4(5) . . . . ?
C27 C26 C34 O8 135.0(4) . . . . ?
C27 C28 C29 N2 -2.7(6) . . . . ?
C27 C28 C29 C30 -176.3(4) . . . . ?
C27 C28 C33 C32 177.9(4) . . . . ?
C28 C27 C37 O9 -98.5(5) . . . . ?
C28 C27 C37 O10 81.3(4) . . . . ?
C28 C29 C30 C31 -3.3(7) . . . . ?
C29 N2 C24 C25 48.6(5) . . . . ?
C29 C28 C33 C32 0.6(7) . . . . ?
C29 C30 C31 C32 3.9(8) . . . . ?
C30 C31 C32 C33 -2.3(9) . . . . ?
C31 C32 C33 C28 0.0(8) . . . . ?
C33 C28 C29 N2 174.6(4) . . . . ?
C33 C28 C29 C30 1.0(6) . . . . ?
C34 O8 C35 C36 124.5(13) . . . . ?
C34 O8 C35A C36A 174.8(12) . . . . ?
C34 C26 C27 C25 106.4(3) . . . . ?
C34 C26 C27 C28 -147.6(3) . . . . ?
C34 C26 C27 C37 -0.3(5) . . . . ?
C35 O8 C34 O7 -19.8(9) . . . . ?
C35 O8 C34 C26 160.8(7) . . . . ?
C37 O10 C38 C39 -178.3(5) . . . . ?
C37 C27 C28 C29 160.2(4) . . . . ?
C37 C27 C28 C33 -17.1(5) . . . . ?
C38 O10 C37 O9 -4.7(6) . . . . ?
C38 O10 C37 C27 175.5(4) . . . . ?
C40 S2 N2 C24 72.0(3) . . . . ?
C40 S2 N2 C29 -93.7(3) . . . . ?
C40 C41 C42 C43 2.4(7) . . . . ?
C41 C40 C45 C44 -0.2(6) . . . . ?
C41 C42 C43 C44 -1.3(7) . . . . ?
C41 C42 C43 C46 -177.6(5) . . . . ?
C42 C43 C44 C45 -0.6(6) . . . . ?
C43 C44 C45 C40 1.3(6) . . . . ?
C45 C40 C41 C42 -1.6(6) . . . . ?
C46 C43 C44 C45 175.8(4) . . . . ?
C12A O2 C11 O1 14.3(8) . . . . ?
C12A O2 C11 C3 -165.3(6) . . . . ?
C35A O8 C34 O7 12.4(8) . . . . ?
C35A O8 C34 C26 -167.0(6) . . . . ?

loop_
_twin_individual_id
_twin_individual_mass_fraction_refined
1 0.894(3)
2 0.106(3)
